data_2240049
loop_
_publ_author_name
'Kowalska, Kornelia'
'Trzybi\'nski, Damian'
'Sikorski, Artur'

_publ_section_title
;
 Crystal structure of 2-bromobenzoic acid at 120K: a redetermination
;
_journal_coeditor_code SU2783
_journal_issue 10
_journal_name_full 'Acta Crystallographica Section E'
_journal_page_first o1139
_journal_page_last o1140
_journal_paper_doi 10.1107/S160053681402087X
_journal_volume 70
_journal_year 2014
_chemical_formula_iupac 'C7 H5 Br O2'
_chemical_formula_moiety 'C7 H5 Br O2'
_chemical_formula_sum 'C7 H5 Br O2'
_chemical_formula_weight 201.01
_chemical_melting_point 422.6
_chemical_name_systematic
;
2-Bromobenzoic acid
;
_space_group_IT_number 15
_symmetry_cell_setting monoclinic
_symmetry_space_group_name_Hall '-C 2yc'
_symmetry_space_group_name_H-M 'C 1 2/c 1'
_atom_sites_solution_hydrogens geom
_atom_sites_solution_primary direct
_atom_sites_solution_secondary difmap
_audit_creation_method SHELXL-97
_cell_angle_alpha 90.00
_cell_angle_beta 96.906(3)
_cell_angle_gamma 90.00
_cell_formula_units_Z 8
_cell_length_a 14.7955(4)
_cell_length_b 3.99062(15)
_cell_length_c 22.9240(8)
_cell_measurement_reflns_used 10883
_cell_measurement_temperature 120(2)
_cell_measurement_theta_max 67.27
_cell_measurement_theta_min 3.88
_cell_volume 1343.69(8)
_computing_cell_refinement
;
CrysAlis CCD (Oxford Diffraction, 2008)
;
_computing_data_collection
;
CrysAlis CCD (Oxford Diffraction, 2008)
;
_computing_data_reduction
;
CrysAlis RED (Oxford Diffraction, 2008)
;
_computing_molecular_graphics
;
ORTEPII (Burnett & Johnson, 1976)
;
_computing_publication_material
;
SHELXL97 (Sheldrick, 2008) and PLATON (Spek, 2009)
;
_computing_structure_refinement
;
SHELXL-97 (Sheldrick, 2008)
;
_computing_structure_solution
;
SHELXS-97 (Sheldrick, 2008)
;
_diffrn_ambient_temperature 120(2)
_diffrn_detector_area_resol_mean 10.4002
_diffrn_measured_fraction_theta_full 0.998
_diffrn_measured_fraction_theta_max 0.998
_diffrn_measurement_device_type 'Oxford Diffraction Gemini R Ultra Ruby CCD'
_diffrn_measurement_method \w
_diffrn_radiation_monochromator graphite
_diffrn_radiation_source 'fine-focus sealed tube'
_diffrn_radiation_type CuK\a
_diffrn_radiation_wavelength 1.54184
_diffrn_reflns_av_R_equivalents 0.0666
_diffrn_reflns_av_sigmaI/netI 0.0249
_diffrn_reflns_limit_h_max 17
_diffrn_reflns_limit_h_min -17
_diffrn_reflns_limit_k_max 4
_diffrn_reflns_limit_k_min -4
_diffrn_reflns_limit_l_max 27
_diffrn_reflns_limit_l_min -27
_diffrn_reflns_number 10883
_diffrn_reflns_theta_full 67.27
_diffrn_reflns_theta_max 67.27
_diffrn_reflns_theta_min 3.88
_exptl_absorpt_coefficient_mu 7.764
_exptl_absorpt_correction_T_max 0.991
_exptl_absorpt_correction_T_min 0.722
_exptl_absorpt_correction_type multi-scan
_exptl_absorpt_process_details
;
(<i>CrysAlis RED</i>; Oxford Diffraction, 2008)
;
_exptl_crystal_colour white
_exptl_crystal_density_diffrn 1.987
_exptl_crystal_density_method 'not measured'
_exptl_crystal_description block
_exptl_crystal_F_000 784
_exptl_crystal_size_max 0.55
_exptl_crystal_size_mid 0.35
_exptl_crystal_size_min 0.28
_refine_diff_density_max 0.819
_refine_diff_density_min -0.521
_refine_ls_extinction_method none
_refine_ls_goodness_of_fit_ref 1.178
_refine_ls_hydrogen_treatment mixed
_refine_ls_matrix_type full
_refine_ls_number_parameters 95
_refine_ls_number_reflns 1201
_refine_ls_number_restraints 1
_refine_ls_restrained_S_all 1.178
_refine_ls_R_factor_all 0.0352
_refine_ls_R_factor_gt 0.0345
_refine_ls_shift/su_max 0.000
_refine_ls_shift/su_mean 0.000
_refine_ls_structure_factor_coef Fsqd
_refine_ls_weighting_details 'calc w=1/[\s^2^(Fo^2^)+(0.0480P)^2^+4.6943P] where P=(Fo^2^+2Fc^2^)/3'
_refine_ls_weighting_scheme calc
_refine_ls_wR_factor_gt 0.0902
_refine_ls_wR_factor_ref 0.0906
_reflns_number_gt 1172
_reflns_number_total 1201
_reflns_threshold_expression >2sigma(I)
_cod_data_source_file su2783sup1.cif
_cod_data_source_block I
_cod_original_sg_symbol_H-M 'C 2/c'
_cod_database_code 2240049
_cod_database_fobs_code 2240049

loop_
_symmetry_equiv_pos_as_xyz
'x, y, z'
'-x, y, -z+1/2'
'x+1/2, y+1/2, z'
'-x+1/2, y+1/2, -z+1/2'
'-x, -y, -z'
'x, -y, z-1/2'
'-x+1/2, -y+1/2, -z'
'x+1/2, -y+1/2, z-1/2'

loop_
_atom_site_type_symbol
_atom_site_label
_atom_site_fract_x
_atom_site_fract_y
_atom_site_fract_z
_atom_site_U_iso_or_equiv
_atom_site_adp_type
_atom_site_calc_flag
_atom_site_refinement_flags
_atom_site_occupancy
_atom_site_symmetry_multiplicity
C C1 0.3119(2) 0.3168(9) 0.40413(14) 0.0222(7) Uani d . 1 1
C C2 0.3109(2) 0.1534(9) 0.34999(14) 0.0230(7) Uani d . 1 1
C C3 0.2293(2) 0.0629(9) 0.31713(16) 0.0268(8) Uani d . 1 1
H H3 0.2296 -0.0469 0.2814 0.032 Uiso calc R 1 1
C C4 0.1473(2) 0.1375(10) 0.33802(16) 0.0297(8) Uani d . 1 1
H H4 0.0927 0.0740 0.3164 0.036 Uiso calc R 1 1
C C5 0.1463(2) 0.3045(10) 0.39040(15) 0.0277(8) Uani d . 1 1
H H5 0.0912 0.3580 0.4038 0.033 Uiso calc R 1 1
C C6 0.2278(2) 0.3931(10) 0.42318(15) 0.0265(8) Uani d . 1 1
H H6 0.2266 0.5057 0.4586 0.032 Uiso calc R 1 1
C C7 0.3963(2) 0.4020(9) 0.44374(15) 0.0243(7) Uani d . 1 1
O O8 0.47061(15) 0.2776(8) 0.44031(11) 0.0337(6) Uani d . 1 1
O O9 0.38191(16) 0.6217(8) 0.48460(11) 0.0315(6) Uani d D 1 1
H H9 0.427(2) 0.659(12) 0.5071(15) 0.033(11) Uiso d D 1 1
Br Br10 0.41826(2) 0.04521(11) 0.315985(15) 0.03005(19) Uani d . 1 1

loop_
_atom_site_aniso_label
_atom_site_aniso_U_11
_atom_site_aniso_U_22
_atom_site_aniso_U_33
_atom_site_aniso_U_12
_atom_site_aniso_U_13
_atom_site_aniso_U_23
C1 0.0158(15) 0.0262(18) 0.0240(16) 0.0011(13) -0.0009(12) 0.0025(14)
C2 0.0188(15) 0.0263(18) 0.0232(16) 0.0026(13) -0.0001(12) 0.0022(14)
C3 0.0231(18) 0.031(2) 0.0248(17) 0.0008(14) -0.0028(14) -0.0001(14)
C4 0.0181(16) 0.036(2) 0.0326(18) -0.0030(15) -0.0053(13) 0.0049(16)
C5 0.0154(15) 0.036(2) 0.0308(17) 0.0016(14) 0.0007(13) 0.0050(16)
C6 0.0192(17) 0.037(2) 0.0225(16) 0.0034(15) 0.0012(13) 0.0033(15)
C7 0.0209(17) 0.0309(19) 0.0207(16) -0.0011(14) 0.0009(13) 0.0034(14)
O8 0.0147(12) 0.0520(18) 0.0326(13) 0.0064(11) -0.0052(9) -0.0121(12)
O9 0.0183(12) 0.0472(17) 0.0277(13) 0.0030(12) -0.0035(10) -0.0109(12)
Br10 0.0190(2) 0.0420(3) 0.0286(3) 0.00389(14) 0.00077(16) -0.00733(15)

loop_
_atom_type_symbol
_atom_type_description
_atom_type_scat_dispersion_real
_atom_type_scat_dispersion_imag
_atom_type_scat_source
C C 0.0181 0.0091 'International Tables Vol C Tables 4.2.6.8 and 6.1.1.4'
H H 0.0000 0.0000 'International Tables Vol C Tables 4.2.6.8 and 6.1.1.4'
O O 0.0492 0.0322 'International Tables Vol C Tables 4.2.6.8 and 6.1.1.4'
Br Br -0.6763 1.2805 'International Tables Vol C Tables 4.2.6.8 and 6.1.1.4'

loop_
_geom_angle_atom_site_label_1
_geom_angle_atom_site_label_2
_geom_angle_atom_site_label_3
_geom_angle
C2 C1 C6 117.5(3)
C2 C1 C7 124.4(3)
C6 C1 C7 118.1(3)
C3 C2 C1 121.1(3)
C3 C2 Br10 115.6(3)
C1 C2 Br10 123.3(2)
C4 C3 C2 119.7(3)
C4 C3 H3 120.2
C2 C3 H3 120.2
C5 C4 C3 120.4(3)
C5 C4 H4 119.8
C3 C4 H4 119.8
C4 C5 C6 119.8(3)
C4 C5 H5 120.1
C6 C5 H5 120.1
C5 C6 C1 121.5(3)
C5 C6 H6 119.2
C1 C6 H6 119.2
O8 C7 O9 122.8(3)
O8 C7 C1 124.3(3)
O9 C7 C1 112.9(3)
C7 O9 H9 113(3)

loop_
_geom_bond_atom_site_label_1
_geom_bond_atom_site_label_2
_geom_bond_distance
C1 C2 1.400(5)
C1 C6 1.401(5)
C1 C7 1.492(5)
C2 C3 1.392(5)
C2 Br10 1.901(3)
C3 C4 1.389(5)
C3 H3 0.9300
C4 C5 1.375(5)
C4 H4 0.9300
C5 C6 1.388(5)
C5 H5 0.9300
C6 H6 0.9300
C7 O8 1.217(4)
C7 O9 1.319(5)
O9 H9 0.803(19)

loop_
_geom_hbond_atom_site_label_D
_geom_hbond_atom_site_label_H
_geom_hbond_atom_site_label_A
_geom_hbond_site_symmetry_D
_geom_hbond_site_symmetry_H
_geom_hbond_site_symmetry_A
_geom_hbond_distance_DH
_geom_hbond_distance_HA
_geom_hbond_distance_DA
_geom_hbond_angle_DHA
_geom_hbond_publ_flag
O9 H9 O8 1_555 1_555 5_666 0.81(3) 1.84(3) 2.643(3) 177(5) y
C5 H5 O8 1_555 1_555 3_455 0.93 2.65 3.514(3) 153 y
C6 H6 O9 1_555 1_555 7_566 0.93 2.64 3.417(3) 141 y

loop_
_geom_torsion_atom_site_label_1
_geom_torsion_atom_site_label_2
_geom_torsion_atom_site_label_3
_geom_torsion_atom_site_label_4
_geom_torsion
C6 C1 C2 C3 -1.6(5)
C7 C1 C2 C3 175.8(3)
C6 C1 C2 Br10 177.6(3)
C7 C1 C2 Br10 -4.9(5)
C1 C2 C3 C4 0.5(6)
Br10 C2 C3 C4 -178.8(3)
C2 C3 C4 C5 1.0(6)
C3 C4 C5 C6 -1.3(6)
C4 C5 C6 C1 0.1(6)
C2 C1 C6 C5 1.3(5)
C7 C1 C6 C5 -176.3(3)
C2 C1 C7 O8 -17.1(6)
C6 C1 C7 O8 160.4(4)
C2 C1 C7 O9 164.8(3)
C6 C1 C7 O9 -17.7(5)
